data_4518453
loop_
_publ_author_name
'Lu, Huangjie'
'Zheng, Zhaofa'
'Li, Zi-Jian'
'Bao, Hongliang'
'Guo, Xiaojing'
'Guo, Xiaofeng'
'Lin, Jian'
'Qian, Yuan'
'Wang, Jian-Qiang'

_publ_section_title
;
 Achieving UV and X-ray Dual Photochromism in a Metal-Organic Hybrid via
 Structural Modulation.
;
_journal_issue 2
_journal_name_full 'ACS applied materials &amp; interfaces'
_journal_page_first 2745
_journal_page_last 2752
_journal_paper_doi 10.1021/acsami.0c20036
_journal_volume 13
_journal_year 2021
_chemical_formula_moiety 'C18 N3 O6 Tm'
_chemical_formula_sum 'C18 N3 O6 Tm'
_chemical_formula_weight 523.14
_chemical_melting_point ?
_chemical_name_common 'Thulium 2,2':6',2''-terpyridine-4'-carboxyli'
_space_group_crystal_system monoclinic
_space_group_IT_number 15
_space_group_name_Hall '-C 2yc'
_space_group_name_H-M_alt 'C 1 2/c 1'
_audit_creation_method SHELXL-2014
_cell_angle_alpha 90
_cell_angle_beta 125.1660(10)
_cell_angle_gamma 90
_cell_formula_units_Z 4
_cell_length_a 17.9182(8)
_cell_length_b 9.4384(4)
_cell_length_c 11.8800(5)
_cell_measurement_reflns_used 9911
_cell_measurement_temperature 293(2)
_cell_measurement_theta_max 55.084
_cell_measurement_theta_min 5.134
_cell_volume 1642.44(12)
_computing_cell_refinement 'Bruker SAINT'
_computing_data_collection 'Bruker APEX2'
_computing_data_reduction 'Bruker SAINT'
_computing_molecular_graphics 'Bruker SHELXTL'
_computing_publication_material 'Bruker SHELXTL'
_computing_structure_refinement 'SHELXL-2014 (Sheldrick, 2014)'
_computing_structure_solution 'SHELXS-97 (Sheldrick 2008)'
_diffrn_ambient_temperature 293(2)
_diffrn_measured_fraction_theta_full 0.995
_diffrn_measured_fraction_theta_max 0.993
_diffrn_measurement_device_type 'Bruker APEX-II CCD'
_diffrn_measurement_method '0.5 wide w/ exposures'
_diffrn_radiation_type MoK\a
_diffrn_radiation_wavelength 0.71073
_diffrn_reflns_av_R_equivalents 0.0333
_diffrn_reflns_av_unetI/netI 0.0175
_diffrn_reflns_Laue_measured_fraction_full 0.995
_diffrn_reflns_Laue_measured_fraction_max 0.993
_diffrn_reflns_limit_h_max 22
_diffrn_reflns_limit_h_min -23
_diffrn_reflns_limit_k_max 12
_diffrn_reflns_limit_k_min -12
_diffrn_reflns_limit_l_max 15
_diffrn_reflns_limit_l_min -12
_diffrn_reflns_number 15287
_diffrn_reflns_point_group_measured_fraction_full 0.995
_diffrn_reflns_point_group_measured_fraction_max 0.993
_diffrn_reflns_theta_full 25.242
_diffrn_reflns_theta_max 27.542
_diffrn_reflns_theta_min 2.567
_exptl_absorpt_coefficient_mu 5.446
_exptl_absorpt_correction_T_max 0.580
_exptl_absorpt_correction_T_min 0.417
_exptl_absorpt_correction_type multi-scan
_exptl_absorpt_process_details SHELTXPREP
_exptl_crystal_colour colorless
_exptl_crystal_density_diffrn 2.116
_exptl_crystal_description block
_exptl_crystal_F_000 984
_exptl_crystal_size_max 0.18
_exptl_crystal_size_mid 0.14
_exptl_crystal_size_min 0.10
_refine_diff_density_max 0.851
_refine_diff_density_min -0.630
_refine_diff_density_rms 0.109
_refine_ls_extinction_method none
_refine_ls_goodness_of_fit_ref 1.096
_refine_ls_hydrogen_treatment undef
_refine_ls_matrix_type full
_refine_ls_number_parameters 129
_refine_ls_number_reflns 1886
_refine_ls_number_restraints 0
_refine_ls_restrained_S_all 1.096
_refine_ls_R_factor_all 0.0190
_refine_ls_R_factor_gt 0.0184
_refine_ls_shift/su_max 0.000
_refine_ls_shift/su_mean 0.000
_refine_ls_structure_factor_coef Fsqd
_refine_ls_weighting_details 'w=1/[\s^2^(Fo^2^)+(0.0341P)^2^+4.1873P] where P=(Fo^2^+2Fc^2^)/3'
_refine_ls_weighting_scheme calc
_refine_ls_wR_factor_gt 0.0545
_refine_ls_wR_factor_ref 0.0549
_reflns_Friedel_coverage 0.000
_reflns_number_gt 1851
_reflns_number_total 1886
_reflns_threshold_expression 'I > 2\s(I)'
_cod_data_source_file am0c20036_si_002.cif
_cod_data_source_block TmTPC-2afterXray
_cod_depositor_comments
;
The following automatic conversions were performed:

data item '_chemical_melting_point' value 'N/a' was changed to '?' --
the value is undefined or not given.

Automatic conversion script
Id: cif_fix_values 7556 2019-12-06 15:28:31Z antanas 
;
_cod_original_sg_symbol_H-M 'C 2/c'
_cod_database_code 4518453
_shelx_space_group_comment
;
The symmetry employed for this shelxl refinement is uniquely defined
by the following loop, which should always be used as a source of
symmetry information in preference to the above space-group names.
They are only intended as comments.
;
_shelxl_version_number 2014-3

loop_
_space_group_symop_operation_xyz
'x, y, z'
'-x, y, -z+1/2'
'x+1/2, y+1/2, z'
'-x+1/2, y+1/2, -z+1/2'
'-x, -y, -z'
'x, -y, z-1/2'
'-x+1/2, -y+1/2, -z'
'x+1/2, -y+1/2, z-1/2'

loop_
_atom_site_label
_atom_site_type_symbol
_atom_site_fract_x
_atom_site_fract_y
_atom_site_fract_z
_atom_site_U_iso_or_equiv
_atom_site_adp_type
_atom_site_occupancy
_atom_site_site_symmetry_order
_atom_site_calc_flag
_atom_site_refinement_flags_posn
_atom_site_refinement_flags_adp
_atom_site_refinement_flags_occupancy
_atom_site_disorder_assembly
_atom_site_disorder_group
Tm1 Tm 0.5000 -0.16002(2) 0.7500 0.01978(8) Uani 1 2 d S T P . .
N1 N 0.5000 0.5772(4) 0.7500 0.0181(6) Uani 1 2 d S T P . .
N2 N 0.58978(18) 0.7343(3) 0.6777(3) 0.0233(5) Uani 1 1 d . . . . .
O1 O 0.48378(19) 0.0608(2) 0.8268(3) 0.0334(5) Uani 1 1 d . . . . .
O2 O 0.3971(2) -0.2272(3) 0.5145(3) 0.0472(7) Uani 1 1 d . . . . .
O3 O 0.3383(2) -0.0795(4) 0.5827(3) 0.0512(7) Uani 1 1 d . . . . .
C1 C 0.54523(19) 0.5051(3) 0.7089(3) 0.0199(5) Uani 1 1 d . . . . .
C2 C 0.5000 0.1247(5) 0.7500 0.0265(9) Uani 1 2 d S T P . .
C3 C 0.5000 0.2844(4) 0.7500 0.0218(8) Uani 1 2 d S T P . .
C4 C 0.59586(19) 0.5930(3) 0.6692(3) 0.0203(5) Uani 1 1 d . . . . .
C5 C 0.5447(2) 0.3577(3) 0.7038(3) 0.0229(6) Uani 1 1 d . . . . .
C6 C 0.3349(3) -0.1565(3) 0.4947(4) 0.0337(8) Uani 1 1 d . . . . .
C7 C 0.6343(3) 0.8195(3) 0.6430(4) 0.0311(7) Uani 1 1 d . . . . .
C8 C 0.6478(2) 0.5331(3) 0.6289(3) 0.0279(6) Uani 1 1 d . . . . .
C9 C 0.6948(3) 0.6213(4) 0.5962(4) 0.0332(7) Uani 1 1 d . . . . .
C10 C 0.6874(3) 0.7669(4) 0.6022(4) 0.0350(7) Uani 1 1 d . . . . .

loop_
_atom_site_aniso_label
_atom_site_aniso_U_11
_atom_site_aniso_U_22
_atom_site_aniso_U_33
_atom_site_aniso_U_23
_atom_site_aniso_U_13
_atom_site_aniso_U_12
Tm1 0.02792(11) 0.00908(10) 0.02852(11) 0.000 0.01984(9) 0.000
N1 0.0233(16) 0.0110(15) 0.0229(15) 0.000 0.0150(13) 0.000
N2 0.0292(13) 0.0141(12) 0.0360(13) 0.0001(10) 0.0242(11) -0.0005(9)
O1 0.0578(15) 0.0131(10) 0.0473(14) -0.0011(9) 0.0408(13) -0.0012(10)
O2 0.0445(15) 0.0419(16) 0.0426(15) -0.0084(12) 0.0178(12) 0.0044(12)
O3 0.0483(16) 0.0534(18) 0.0550(17) 0.0011(14) 0.0315(14) 0.0128(14)
C1 0.0223(13) 0.0137(13) 0.0235(13) -0.0007(10) 0.0130(11) -0.0001(10)
C2 0.030(2) 0.0162(19) 0.033(2) 0.000 0.0178(19) 0.000
C3 0.029(2) 0.0112(18) 0.0251(19) 0.000 0.0155(17) 0.000
C4 0.0235(13) 0.0149(13) 0.0239(13) 0.0007(10) 0.0145(11) -0.0001(10)
C5 0.0284(15) 0.0140(13) 0.0299(15) -0.0011(11) 0.0188(13) -0.0002(10)
C6 0.0376(19) 0.0283(19) 0.0319(17) 0.0004(12) 0.0181(16) 0.0016(13)
C7 0.0400(18) 0.0173(14) 0.048(2) 0.0029(13) 0.0328(17) -0.0033(13)
C8 0.0343(16) 0.0219(15) 0.0356(16) -0.0008(12) 0.0248(14) 0.0035(12)
C9 0.0384(18) 0.0314(17) 0.0437(19) 0.0026(15) 0.0316(16) 0.0048(15)
C10 0.0432(19) 0.0291(17) 0.049(2) 0.0029(15) 0.0357(17) -0.0019(14)

loop_
_atom_type_symbol
_atom_type_description
_atom_type_scat_dispersion_real
_atom_type_scat_dispersion_imag
_atom_type_scat_source
C C 0.0033 0.0016 'International Tables Vol C Tables 4.2.6.8 and 6.1.1.4'
N N 0.0061 0.0033 'International Tables Vol C Tables 4.2.6.8 and 6.1.1.4'
O O 0.0106 0.0060 'International Tables Vol C Tables 4.2.6.8 and 6.1.1.4'
Tm Tm -0.3139 5.2483 'International Tables Vol C Tables 4.2.6.8 and 6.1.1.4'

loop_
_geom_angle_atom_site_label_1
_geom_angle_atom_site_label_2
_geom_angle_atom_site_label_3
_geom_angle
_geom_angle_site_symmetry_1
_geom_angle_site_symmetry_3
_geom_angle_publ_flag
O1 Tm1 O1 55.88(11) 2_656 . ?
O1 Tm1 O2 88.02(10) 2_656 . ?
O1 Tm1 O2 120.30(10) . . ?
O1 Tm1 O2 120.30(10) 2_656 2_656 ?
O1 Tm1 O2 88.02(10) . 2_656 ?
O2 Tm1 O2 149.15(15) . 2_656 ?
O1 Tm1 N2 138.84(8) 2_656 2_646 ?
O1 Tm1 N2 88.39(8) . 2_646 ?
O2 Tm1 N2 94.81(10) . 2_646 ?
O2 Tm1 N2 72.42(10) 2_656 2_646 ?
O1 Tm1 N2 88.39(8) 2_656 1_545 ?
O1 Tm1 N2 138.84(8) . 1_545 ?
O2 Tm1 N2 72.42(10) . 1_545 ?
O2 Tm1 N2 94.81(10) 2_656 1_545 ?
N2 Tm1 N2 131.57(12) 2_646 1_545 ?
O1 Tm1 N1 152.06(5) 2_656 1_545 ?
O1 Tm1 N1 152.06(5) . 1_545 ?
O2 Tm1 N1 74.57(7) . 1_545 ?
O2 Tm1 N1 74.57(7) 2_656 1_545 ?
N2 Tm1 N1 65.79(6) 2_646 1_545 ?
N2 Tm1 N1 65.79(6) 1_545 1_545 ?
O1 Tm1 O3 76.66(10) 2_656 . ?
O1 Tm1 O3 72.27(10) . . ?
O2 Tm1 O3 52.50(10) . . ?
O2 Tm1 O3 140.35(11) 2_656 . ?
N2 Tm1 O3 72.95(10) 2_646 . ?
N2 Tm1 O3 122.80(10) 1_545 . ?
N1 Tm1 O3 107.63(8) 1_545 . ?
O1 Tm1 O3 72.27(10) 2_656 2_656 ?
O1 Tm1 O3 76.66(10) . 2_656 ?
O2 Tm1 O3 140.34(11) . 2_656 ?
O2 Tm1 O3 52.50(10) 2_656 2_656 ?
N2 Tm1 O3 122.80(10) 2_646 2_656 ?
N2 Tm1 O3 72.95(10) 1_545 2_656 ?
N1 Tm1 O3 107.63(8) 1_545 2_656 ?
O3 Tm1 O3 144.73(16) . 2_656 ?
O1 Tm1 C2 27.94(5) 2_656 . ?
O1 Tm1 C2 27.94(5) . . ?
O2 Tm1 C2 105.43(7) . . ?
O2 Tm1 C2 105.43(7) 2_656 . ?
N2 Tm1 C2 114.21(6) 2_646 . ?
N2 Tm1 C2 114.21(6) 1_545 . ?
N1 Tm1 C2 180.0 1_545 . ?
O3 Tm1 C2 72.37(8) . . ?
O3 Tm1 C2 72.37(8) 2_656 . ?
O1 Tm1 C6 81.80(10) 2_656 . ?
O1 Tm1 C6 96.98(10) . . ?
O2 Tm1 C6 25.70(11) . . ?
O2 Tm1 C6 155.16(11) 2_656 . ?
N2 Tm1 C6 83.38(11) 2_646 . ?
N2 Tm1 C6 97.19(11) 1_545 . ?
N1 Tm1 C6 90.69(7) 1_545 . ?
O3 Tm1 C6 26.81(11) . . ?
O3 Tm1 C6 152.28(11) 2_656 . ?
C2 Tm1 C6 89.31(6) . . ?
O1 Tm1 C6 96.98(10) 2_656 2_656 ?
O1 Tm1 C6 81.80(10) . 2_656 ?
O2 Tm1 C6 155.16(11) . 2_656 ?
O2 Tm1 C6 25.70(11) 2_656 2_656 ?
N2 Tm1 C6 97.19(11) 2_646 2_656 ?
N2 Tm1 C6 83.38(11) 1_545 2_656 ?
N1 Tm1 C6 90.69(6) 1_545 2_656 ?
O3 Tm1 C6 152.28(11) . 2_656 ?
O3 Tm1 C6 26.80(11) 2_656 2_656 ?
C2 Tm1 C6 89.31(7) . 2_656 ?
C6 Tm1 C6 178.62(13) . 2_656 ?
C1 N1 C1 119.3(3) . 2_656 ?
C1 N1 Tm1 120.35(17) . 1_565 ?
C1 N1 Tm1 120.35(17) 2_656 1_565 ?
C4 N2 C7 118.6(3) . . ?
C4 N2 Tm1 122.10(18) . 1_565 ?
C7 N2 Tm1 119.3(2) . 1_565 ?
C2 O1 Tm1 90.7(2) . . ?
C6 O2 Tm1 94.9(2) . . ?
C6 O3 Tm1 87.9(2) . . ?
N1 C1 C5 122.0(3) . . ?
N1 C1 C4 115.8(3) . . ?
C5 C1 C4 122.1(3) . . ?
O1 C2 O1 122.8(4) 2_656 . ?
O1 C2 C3 118.6(2) 2_656 . ?
O1 C2 C3 118.6(2) . . ?
O1 C2 Tm1 61.4(2) 2_656 . ?
O1 C2 Tm1 61.4(2) . . ?
C3 C2 Tm1 180.0 . . ?
C5 C3 C5 120.3(4) . 2_656 ?
C5 C3 C2 119.87(19) . . ?
C5 C3 C2 119.87(19) 2_656 . ?
N2 C4 C8 121.9(3) . . ?
N2 C4 C1 115.9(2) . . ?
C8 C4 C1 122.2(3) . . ?
C3 C5 C1 118.1(3) . . ?
O2 C6 O3 124.7(4) . . ?
O2 C6 Tm1 59.4(2) . . ?
O3 C6 Tm1 65.3(2) . . ?
N2 C7 C10 122.5(3) . . ?
C4 C8 C9 119.1(3) . . ?
C10 C9 C8 119.2(3) . . ?
C7 C10 C9 118.6(3) . . ?

loop_
_geom_bond_atom_site_label_1
_geom_bond_atom_site_label_2
_geom_bond_distance
_geom_bond_site_symmetry_2
_geom_bond_publ_flag
Tm1 O1 2.359(2) 2_656 ?
Tm1 O1 2.359(2) . ?
Tm1 O2 2.385(3) . ?
Tm1 O2 2.385(3) 2_656 ?
Tm1 N2 2.432(2) 2_646 ?
Tm1 N2 2.432(2) 1_545 ?
Tm1 N1 2.480(3) 1_545 ?
Tm1 O3 2.508(3) . ?
Tm1 O3 2.508(3) 2_656 ?
Tm1 C2 2.687(5) . ?
Tm1 C6 2.760(4) . ?
Tm1 C6 2.760(4) 2_656 ?
N1 C1 1.347(3) . ?
N1 C1 1.347(3) 2_656 ?
N1 Tm1 2.480(3) 1_565 ?
N2 C4 1.346(4) . ?
N2 C7 1.353(4) . ?
N2 Tm1 2.432(2) 1_565 ?
O1 C2 1.259(3) . ?
O2 C6 1.201(5) . ?
O3 C6 1.245(5) . ?
C1 C5 1.392(4) . ?
C1 C4 1.492(4) . ?
C2 O1 1.259(3) 2_656 ?
C2 C3 1.508(6) . ?
C3 C5 1.389(4) . ?
C3 C5 1.389(4) 2_656 ?
C4 C8 1.388(4) . ?
C7 C10 1.385(5) . ?
C8 C9 1.390(5) . ?
C9 C10 1.387(5) . ?
